data_7032619
loop_
_publ_author_name
'Ma, Jing'
'Zhao, Ke-Qing'
'Walton, Mark'
'Wright, Joseph A.'
'Hughes, David L.'
'Elsegood, Mark R. J.'
'Michiue, Kenji'
'Sun, Xinsen'
'Redshaw, Carl'

_publ_section_title
;
 Tri- and tetra-dentate imine vanadyl complexes: synthesis, structure and
 ethylene polymerization/ring opening polymerization capability.
;
_journal_issue 44
_journal_name_full 'Dalton transactions (Cambridge, England : 2003)'
_journal_page_first 16698
_journal_page_last 16706
_journal_paper_doi 10.1039/c4dt01448k
_journal_volume 43
_journal_year 2014
_chemical_formula_moiety 'C25 H29 N2 O3 V, 0.67(C2 H3 N)'
_chemical_formula_sum 'C26.33 H31 N2.67 O3 V'
_chemical_formula_weight 483.81
_chemical_name_systematic
; 
 ? 
;
_space_group_crystal_system monoclinic
_space_group_IT_number 14
_space_group_name_Hall '-P 2yn'
_space_group_name_H-M_alt 'P 1 21/n 1'
_symmetry_space_group_name_Hall '-P 2yn'
_symmetry_space_group_name_H-M 'P 1 21/n 1'
_atom_sites_solution_hydrogens geom
_atom_sites_solution_primary direct
_atom_sites_solution_secondary difmap
_audit_creation_method SHELXL-2014
_cell_angle_alpha 90
_cell_angle_beta 91.646(12)
_cell_angle_gamma 90
_cell_formula_units_Z 12
_cell_length_a 26.127(17)
_cell_length_b 10.845(8)
_cell_length_c 26.44(2)
_cell_measurement_reflns_used 1385
_cell_measurement_temperature 100(2)
_cell_measurement_theta_max 30.0
_cell_measurement_theta_min 2.5
_cell_volume 7489(9)
_computing_cell_refinement
;
CrystalClear-SM Expert 3.1 b13a (Rigaku, 2012)
;
_computing_data_collection
;
CrystalClear-SM Expert 3.1 b13a (Rigaku, 2012)
;
_computing_data_reduction
;
CrystalClear-SM Expert 3.1 b13a (Rigaku, 2012)
;
_computing_molecular_graphics 'Bruker SHELXTL'
_computing_publication_material 'Bruker SHELXTL'
_computing_structure_refinement 'SHELXL-2014 (Sheldrick, 2014)'
_computing_structure_solution 'SHELXS-97 (Sheldrick, 2008)'
_diffrn_ambient_temperature 100(2)
_diffrn_detector_area_resol_mean 28.5714
_diffrn_measured_fraction_theta_full 0.998
_diffrn_measured_fraction_theta_max 0.891
_diffrn_measurement_device
;
AFC12 (Right): Kappa 3 circle
;
_diffrn_measurement_device_type
;
Rigaku Saturn724+ (2x2 bin mode)
;
_diffrn_measurement_method 'profile data from \w-scans'
_diffrn_radiation_type MoK\a
_diffrn_radiation_wavelength 0.71073
_diffrn_reflns_av_R_equivalents 0.0892
_diffrn_reflns_av_unetI/netI 0.1241
_diffrn_reflns_Laue_measured_fraction_full 0.998
_diffrn_reflns_Laue_measured_fraction_max 0.891
_diffrn_reflns_limit_h_max 37
_diffrn_reflns_limit_h_min -38
_diffrn_reflns_limit_k_max 15
_diffrn_reflns_limit_k_min -14
_diffrn_reflns_limit_l_max 13
_diffrn_reflns_limit_l_min -36
_diffrn_reflns_number 60185
_diffrn_reflns_point_group_measured_fraction_full 0.998
_diffrn_reflns_point_group_measured_fraction_max 0.891
_diffrn_reflns_theta_full 25.242
_diffrn_reflns_theta_max 31.480
_diffrn_reflns_theta_min 2.419
_diffrn_source 'Rotating Anode'
_diffrn_standards_decay_% 0
_diffrn_standards_interval_count 0
_diffrn_standards_interval_time 0
_diffrn_standards_number 0
_exptl_absorpt_coefficient_mu 0.428
_exptl_absorpt_correction_T_max 0.996
_exptl_absorpt_correction_T_min 0.931
_exptl_absorpt_correction_type multi-scan
_exptl_absorpt_process_details
;
CrystalClear-SM Expert 3.1 b13a (Rigaku, 2012)
;
_exptl_crystal_colour yellow
_exptl_crystal_density_diffrn 1.287
_exptl_crystal_density_method 'not measured'
_exptl_crystal_description lath
_exptl_crystal_F_000 3056
_exptl_crystal_size_max 0.170
_exptl_crystal_size_mid 0.050
_exptl_crystal_size_min 0.010
_refine_diff_density_max 0.507
_refine_diff_density_min -0.862
_refine_diff_density_rms 0.097
_refine_ls_extinction_coef 0.00044(5)
_refine_ls_extinction_expression Fc^*^=kFc[1+0.001xFc^2^\l^3^/sin(2\q)]^-1/4^
_refine_ls_extinction_method SHELXL
_refine_ls_goodness_of_fit_ref 1.188
_refine_ls_hydrogen_treatment constr
_refine_ls_matrix_type full
_refine_ls_number_parameters 916
_refine_ls_number_reflns 22162
_refine_ls_number_restraints 0
_refine_ls_restrained_S_all 1.188
_refine_ls_R_factor_all 0.1764
_refine_ls_R_factor_gt 0.1259
_refine_ls_shift/su_max 0.001
_refine_ls_shift/su_mean 0.000
_refine_ls_structure_factor_coef Fsqd
_refine_ls_weighting_details 'w=1/[\s^2^(Fo^2^)+25.9637P] where P=(Fo^2^+2Fc^2^)/3'
_refine_ls_weighting_scheme calc
_refine_ls_wR_factor_gt 0.1698
_refine_ls_wR_factor_ref 0.1916
_reflns_Friedel_coverage 0.000
_reflns_number_gt 15014
_reflns_number_total 22162
_reflns_threshold_expression 'I > 2\s(I)'
_cod_data_source_file c4dt01448k2.cif
_cod_data_source_block 2
_cod_depositor_comments 'Adding full bibliography for 7032617--7032620.cif.'
_cod_database_code 7032619
_shelx_space_group_comment
; 
The symmetry employed for this shelxl refinement is uniquely defined 
by the following loop, which should always be used as a source of 
symmetry information in preference to the above space-group names. 
They are only intended as comments. 
;
_shelx_estimated_absorpt_t_min 0.931
_shelx_estimated_absorpt_t_max 0.996
_shelxl_version_number 2014-3

loop_
_space_group_symop_operation_xyz
'x, y, z'
'-x+1/2, y+1/2, -z+1/2'
'-x, -y, -z'
'x-1/2, -y-1/2, z-1/2'

loop_
_atom_site_label
_atom_site_type_symbol
_atom_site_fract_x
_atom_site_fract_y
_atom_site_fract_z
_atom_site_U_iso_or_equiv
_atom_site_adp_type
_atom_site_occupancy
_atom_site_site_symmetry_order
_atom_site_calc_flag
_atom_site_refinement_flags_posn
_atom_site_refinement_flags_adp
V1 V 0.08729(3) 0.26940(7) 0.46866(3) 0.02271(17) Uani 1 1 d . .
O1 O 0.03413(12) 0.3467(3) 0.46987(12) 0.0309(8) Uani 1 1 d . .
O2 O 0.07550(13) 0.1248(3) 0.45649(12) 0.0304(8) Uani 1 1 d . .
O3 O 0.10944(11) 0.3335(3) 0.40551(11) 0.0242(7) Uani 1 1 d . .
C1 C 0.15062(16) 0.3025(4) 0.38002(16) 0.0216(9) Uani 1 1 d . .
C2 C 0.14778(16) 0.3012(4) 0.32616(16) 0.0208(9) Uani 1 1 d . .
C3 C 0.19097(16) 0.2595(4) 0.30199(16) 0.0219(9) Uani 1 1 d . .
H3 H 0.1895 0.2561 0.2661 0.026 Uiso 1 1 calc R U
C4 C 0.23688(16) 0.2219(4) 0.32664(16) 0.0220(9) Uani 1 1 d . .
C5 C 0.23976(17) 0.2336(4) 0.37835(16) 0.0236(9) Uani 1 1 d . .
H5 H 0.2710 0.2145 0.3960 0.028 Uiso 1 1 calc R U
C6 C 0.19706(16) 0.2737(4) 0.40607(16) 0.0218(9) Uani 1 1 d . .
C7 C 0.09910(17) 0.3421(4) 0.29692(17) 0.0239(9) Uani 1 1 d . .
C8 C 0.05371(17) 0.2601(5) 0.31082(18) 0.0328(11) Uani 1 1 d . .
H8A H 0.0611 0.1743 0.3020 0.049 Uiso 1 1 calc R U
H8B H 0.0228 0.2876 0.2921 0.049 Uiso 1 1 calc R U
H8C H 0.0482 0.2661 0.3472 0.049 Uiso 1 1 calc R U
C9 C 0.08750(19) 0.4782(5) 0.31005(18) 0.0334(12) Uani 1 1 d . .
H9A H 0.0570 0.5055 0.2908 0.050 Uiso 1 1 calc R U
H9B H 0.1167 0.5298 0.3014 0.050 Uiso 1 1 calc R U
H9C H 0.0814 0.4853 0.3463 0.050 Uiso 1 1 calc R U
C10 C 0.10513(18) 0.3336(5) 0.23936(17) 0.0306(11) Uani 1 1 d . .
H10A H 0.1115 0.2478 0.2299 0.046 Uiso 1 1 calc R U
H10B H 0.1340 0.3850 0.2294 0.046 Uiso 1 1 calc R U
H10C H 0.0737 0.3628 0.2221 0.046 Uiso 1 1 calc R U
C11 C 0.28041(17) 0.1673(4) 0.29539(17) 0.0249(10) Uani 1 1 d . .
C12 C 0.26023(19) 0.0498(4) 0.26912(18) 0.0307(11) Uani 1 1 d . .
H12A H 0.2299 0.0699 0.2480 0.046 Uiso 1 1 calc R U
H12B H 0.2510 -0.0110 0.2947 0.046 Uiso 1 1 calc R U
H12C H 0.2869 0.0156 0.2479 0.046 Uiso 1 1 calc R U
C13 C 0.29641(18) 0.2595(4) 0.25467(17) 0.0283(10) Uani 1 1 d . .
H13A H 0.3239 0.2237 0.2349 0.042 Uiso 1 1 calc R U
H13B H 0.3086 0.3357 0.2709 0.042 Uiso 1 1 calc R U
H13C H 0.2669 0.2780 0.2322 0.042 Uiso 1 1 calc R U
C14 C 0.32750(17) 0.1326(5) 0.32861(17) 0.0281(10) Uani 1 1 d . .
H14A H 0.3550 0.1039 0.3071 0.042 Uiso 1 1 calc R U
H14B H 0.3183 0.0669 0.3521 0.042 Uiso 1 1 calc R U
H14C H 0.3392 0.2051 0.3478 0.042 Uiso 1 1 calc R U
C15 C 0.20234(17) 0.2887(4) 0.45953(16) 0.0231(9) Uani 1 1 d . .
H15 H 0.2360 0.2846 0.4740 0.028 Uiso 1 1 calc R U
N1 N 0.16520(14) 0.3077(3) 0.49033(13) 0.0214(8) Uani 1 1 d . .
C16 C 0.17596(17) 0.3298(4) 0.54261(15) 0.0194(9) Uani 1 1 d . .
C17 C 0.21983(17) 0.3789(4) 0.56346(17) 0.0238(9) Uani 1 1 d . .
H17 H 0.2465 0.4049 0.5422 0.029 Uiso 1 1 calc R U
C18 C 0.22583(18) 0.3915(4) 0.61666(17) 0.0244(10) Uani 1 1 d . .
H18 H 0.2565 0.4256 0.6308 0.029 Uiso 1 1 calc R U
C19 C 0.18770(17) 0.3548(4) 0.64797(16) 0.0226(9) Uani 1 1 d . .
H19 H 0.1926 0.3605 0.6836 0.027 Uiso 1 1 calc R U
C20 C 0.14115(18) 0.3084(4) 0.62718(17) 0.0239(9) Uani 1 1 d . .
C21 C 0.13464(16) 0.2986(4) 0.57420(16) 0.0213(9) Uani 1 1 d . .
N2 N 0.09027(13) 0.2580(3) 0.55043(13) 0.0200(7) Uani 1 1 d . .
C22 C 0.05124(17) 0.2249(4) 0.57895(16) 0.0233(9) Uani 1 1 d . .
C23 C 0.05528(18) 0.2329(4) 0.63267(17) 0.0264(10) Uani 1 1 d . .
H23 H 0.0269 0.2098 0.6522 0.032 Uiso 1 1 calc R U
C24 C 0.09870(18) 0.2729(4) 0.65633(17) 0.0259(10) Uani 1 1 d . .
H24 H 0.1009 0.2771 0.6922 0.031 Uiso 1 1 calc R U
C25 C 0.00238(17) 0.1788(5) 0.55417(17) 0.0283(10) Uani 1 1 d . .
H25A H -0.0164 0.2482 0.5389 0.042 Uiso 1 1 calc R U
H25B H -0.0187 0.1394 0.5796 0.042 Uiso 1 1 calc R U
H25C H 0.0104 0.1187 0.5279 0.042 Uiso 1 1 calc R U
V2 V 0.23042(3) 0.73953(7) 0.52335(3) 0.02126(17) Uani 1 1 d . .
O4 O 0.19957(12) 0.8211(3) 0.48077(12) 0.0259(7) Uani 1 1 d . .
O5 O 0.25161(12) 0.6138(3) 0.49754(11) 0.0258(7) Uani 1 1 d . .
O6 O 0.28910(12) 0.8444(3) 0.52884(11) 0.0240(7) Uani 1 1 d . .
C26 C 0.32549(16) 0.8707(4) 0.56245(15) 0.0199(9) Uani 1 1 d . .
C27 C 0.36927(16) 0.9393(4) 0.54764(16) 0.0205(9) Uani 1 1 d . .
C28 C 0.40685(17) 0.9606(4) 0.58457(16) 0.0233(9) Uani 1 1 d . .
H28 H 0.4363 1.0054 0.5749 0.028 Uiso 1 1 calc R U
C29 C 0.40517(17) 0.9214(4) 0.63530(16) 0.0228(9) Uani 1 1 d . .
C30 C 0.36169(17) 0.8593(4) 0.64898(16) 0.0229(9) Uani 1 1 d . .
H30 H 0.3586 0.8329 0.6830 0.028 Uiso 1 1 calc R U
C31 C 0.32170(16) 0.8343(4) 0.61341(15) 0.0192(8) Uani 1 1 d . .
C32 C 0.37378(17) 0.9847(4) 0.49252(16) 0.0234(9) Uani 1 1 d . .
C33 C 0.32755(18) 1.0676(5) 0.47812(17) 0.0293(11) Uani 1 1 d . .
H33A H 0.3322 1.1026 0.4444 0.044 Uiso 1 1 calc R U
H33B H 0.3251 1.1346 0.5028 0.044 Uiso 1 1 calc R U
H33C H 0.2961 1.0184 0.4780 0.044 Uiso 1 1 calc R U
C34 C 0.3755(2) 0.8733(5) 0.45667(17) 0.0334(12) Uani 1 1 d . .
H34A H 0.3773 0.9022 0.4217 0.050 Uiso 1 1 calc R U
H34B H 0.3445 0.8234 0.4604 0.050 Uiso 1 1 calc R U
H34C H 0.4057 0.8231 0.4651 0.050 Uiso 1 1 calc R U
C35 C 0.42259(18) 1.0615(5) 0.48542(17) 0.0303(11) Uani 1 1 d . .
H35A H 0.4528 1.0096 0.4919 0.045 Uiso 1 1 calc R U
H35B H 0.4231 1.1309 0.5092 0.045 Uiso 1 1 calc R U
H35C H 0.4230 1.0929 0.4507 0.045 Uiso 1 1 calc R U
C36 C 0.44988(17) 0.9500(5) 0.67222(17) 0.0279(10) Uani 1 1 d . .
C37 C 0.49910(18) 0.8963(6) 0.6521(2) 0.0435(15) Uani 1 1 d . .
H37A H 0.5274 0.9118 0.6764 0.065 Uiso 1 1 calc R U
H37B H 0.5066 0.9352 0.6197 0.065 Uiso 1 1 calc R U
H37C H 0.4950 0.8072 0.6472 0.065 Uiso 1 1 calc R U
C38 C 0.4552(2) 1.0920(5) 0.6775(2) 0.0398(13) Uani 1 1 d . .
H38A H 0.4825 1.1112 0.7025 0.060 Uiso 1 1 calc R U
H38B H 0.4228 1.1268 0.6886 0.060 Uiso 1 1 calc R U
H38C H 0.4637 1.1275 0.6447 0.060 Uiso 1 1 calc R U
C39 C 0.44113(19) 0.8964(5) 0.72459(17) 0.0344(12) Uani 1 1 d . .
H39A H 0.4377 0.8067 0.7221 0.052 Uiso 1 1 calc R U
H39B H 0.4098 0.9315 0.7382 0.052 Uiso 1 1 calc R U
H39C H 0.4703 0.9167 0.7472 0.052 Uiso 1 1 calc R U
C40 C 0.27740(16) 0.7749(4) 0.63154(16) 0.0225(9) Uani 1 1 d . .
H40 H 0.2773 0.7559 0.6666 0.027 Uiso 1 1 calc R U
N3 N 0.23661(13) 0.7437(3) 0.60448(13) 0.0212(8) Uani 1 1 d . .
C41 C 0.19333(17) 0.6990(4) 0.63090(16) 0.0219(9) Uani 1 1 d . .
C42 C 0.18762(18) 0.6976(4) 0.68261(17) 0.0244(10) Uani 1 1 d . .
H42 H 0.2148 0.7258 0.7043 0.029 Uiso 1 1 calc R U
C43 C 0.14191(18) 0.6548(4) 0.70365(18) 0.0284(10) Uani 1 1 d . .
H43 H 0.1387 0.6541 0.7393 0.034 Uiso 1 1 calc R U
C44 C 0.10228(17) 0.6144(4) 0.67339(18) 0.0256(10) Uani 1 1 d . .
H44 H 0.0717 0.5860 0.6881 0.031 Uiso 1 1 calc R U
C45 C 0.10660(17) 0.6145(4) 0.62002(18) 0.0244(10) Uani 1 1 d . .
C46 C 0.15269(17) 0.6563(4) 0.59869(16) 0.0212(9) Uani 1 1 d . .
N4 N 0.16005(14) 0.6599(3) 0.54744(14) 0.0226(8) Uani 1 1 d . .
C47 C 0.12198(17) 0.6195(4) 0.51626(17) 0.0238(9) Uani 1 1 d . .
C48 C 0.07528(17) 0.5775(4) 0.53537(18) 0.0263(10) Uani 1 1 d . .
H48 H 0.0489 0.5500 0.5126 0.032 Uiso 1 1 calc R U
C49 C 0.06739(18) 0.5757(4) 0.58614(18) 0.0260(10) Uani 1 1 d . .
H49 H 0.0356 0.5483 0.5985 0.031 Uiso 1 1 calc R U
C50 C 0.12931(18) 0.6195(5) 0.46032(17) 0.0312(11) Uani 1 1 d . .
H50A H 0.1280 0.7044 0.4476 0.047 Uiso 1 1 calc R U
H50B H 0.1021 0.5709 0.4436 0.047 Uiso 1 1 calc R U
H50C H 0.1627 0.5833 0.4531 0.047 Uiso 1 1 calc R U
V3 V 0.16648(3) 1.00363(7) 0.75002(3) 0.02100(17) Uani 1 1 d . .
O7 O 0.17703(12) 1.1482(3) 0.76311(11) 0.0277(7) Uani 1 1 d . .
O8 O 0.21817(12) 0.9228(3) 0.76109(11) 0.0257(7) Uani 1 1 d . .
O9 O 0.12905(11) 0.9471(3) 0.80679(11) 0.0246(7) Uani 1 1 d . .
C51 C 0.08115(16) 0.9624(4) 0.82021(16) 0.0224(9) Uani 1 1 d . .
C52 C 0.06811(17) 0.9551(4) 0.87230(16) 0.0219(9) Uani 1 1 d . .
C53 C 0.01736(17) 0.9721(4) 0.88372(16) 0.0242(10) Uani 1 1 d . .
H53 H 0.0088 0.9684 0.9184 0.029 Uiso 1 1 calc R U
C54 C -0.02296(17) 0.9944(4) 0.84805(16) 0.0234(9) Uani 1 1 d . .
C55 C -0.01007(17) 0.9989(4) 0.79781(17) 0.0249(9) Uani 1 1 d . .
H55 H -0.0359 1.0134 0.7725 0.030 Uiso 1 1 calc R U
C56 C 0.04146(16) 0.9820(4) 0.78349(16) 0.0224(9) Uani 1 1 d . .
C57 C 0.10974(17) 0.9339(4) 0.91339(17) 0.0250(10) Uani 1 1 d . .
C58 C 0.14686(18) 1.0430(4) 0.91371(18) 0.0289(11) Uani 1 1 d . .
H58A H 0.1626 1.0495 0.8806 0.043 Uiso 1 1 calc R U
H58B H 0.1736 1.0303 0.9400 0.043 Uiso 1 1 calc R U
H58C H 0.1281 1.1191 0.9207 0.043 Uiso 1 1 calc R U
C59 C 0.13790(18) 0.8119(4) 0.90386(17) 0.0272(10) Uani 1 1 d . .
H59A H 0.1531 0.8143 0.8704 0.041 Uiso 1 1 calc R U
H59B H 0.1136 0.7433 0.9053 0.041 Uiso 1 1 calc R U
H59C H 0.1650 0.8005 0.9298 0.041 Uiso 1 1 calc R U
C60 C 0.08762(19) 0.9266(5) 0.96663(17) 0.0337(12) Uani 1 1 d . .
H60A H 0.1153 0.9096 0.9915 0.051 Uiso 1 1 calc R U
H60B H 0.0622 0.8603 0.9676 0.051 Uiso 1 1 calc R U
H60C H 0.0713 1.0052 0.9748 0.051 Uiso 1 1 calc R U
C61 C -0.07739(16) 1.0140(4) 0.86621(16) 0.0234(9) Uani 1 1 d . .
C62 C -0.07896(19) 1.1297(4) 0.89980(18) 0.0304(11) Uani 1 1 d . .
H62A H -0.0715 1.2028 0.8795 0.046 Uiso 1 1 calc R U
H62B H -0.0533 1.1223 0.9274 0.046 Uiso 1 1 calc R U
H62C H -0.1131 1.1379 0.9139 0.046 Uiso 1 1 calc R U
C63 C -0.0936(2) 0.9008(5) 0.89760(19) 0.0341(12) Uani 1 1 d . .
H63A H -0.1280 0.9145 0.9105 0.051 Uiso 1 1 calc R U
H63B H -0.0693 0.8890 0.9261 0.051 Uiso 1 1 calc R U
H63C H -0.0939 0.8271 0.8761 0.051 Uiso 1 1 calc R U
C64 C -0.11611(17) 1.0307(5) 0.82219(18) 0.0307(11) Uani 1 1 d . .
H64A H -0.1062 1.1017 0.8017 0.046 Uiso 1 1 calc R U
H64B H -0.1502 1.0448 0.8355 0.046 Uiso 1 1 calc R U
H64C H -0.1167 0.9563 0.8011 0.046 Uiso 1 1 calc R U
C65 C 0.05099(17) 0.9769(4) 0.73071(16) 0.0232(9) Uani 1 1 d . .
H65 H 0.0222 0.9827 0.7081 0.028 Uiso 1 1 calc R U
N5 N 0.09602(13) 0.9649(3) 0.71054(13) 0.0205(8) Uani 1 1 d . .
C66 C 0.09791(16) 0.9492(4) 0.65733(15) 0.0188(8) Uani 1 1 d . .
C67 C 0.05933(16) 0.9043(4) 0.62608(16) 0.0206(9) Uani 1 1 d . .
H67 H 0.0285 0.8754 0.6400 0.025 Uiso 1 1 calc R U
C68 C 0.06555(18) 0.9012(4) 0.57320(17) 0.0236(9) Uani 1 1 d . .
H68 H 0.0388 0.8692 0.5519 0.028 Uiso 1 1 calc R U
C69 C 0.10939(17) 0.9435(4) 0.55213(16) 0.0229(9) Uani 1 1 d . .
H69 H 0.1124 0.9443 0.5164 0.027 Uiso 1 1 calc R U
C70 C 0.15027(17) 0.9862(4) 0.58384(15) 0.0210(9) Uani 1 1 d . .
C71 C 0.14465(17) 0.9862(4) 0.63681(16) 0.0206(9) Uani 1 1 d . .
N6 N 0.18297(13) 1.0222(3) 0.67072(13) 0.0183(7) Uani 1 1 d . .
C72 C 0.22752(17) 1.0627(4) 0.65223(17) 0.0223(9) Uani 1 1 d . .
C73 C 0.23486(17) 1.0696(4) 0.59942(16) 0.0227(9) Uani 1 1 d . .
H73 H 0.2661 1.1013 0.5872 0.027 Uiso 1 1 calc R U
C74 C 0.19744(17) 1.0313(4) 0.56583(16) 0.0231(9) Uani 1 1 d . .
H74 H 0.2030 1.0347 0.5305 0.028 Uiso 1 1 calc R U
C75 C 0.26994(17) 1.1030(4) 0.68852(17) 0.0250(10) Uani 1 1 d . .
H75A H 0.2611 1.1825 0.7035 0.038 Uiso 1 1 calc R U
H75B H 0.3019 1.1113 0.6703 0.038 Uiso 1 1 calc R U
H75C H 0.2744 1.0413 0.7154 0.038 Uiso 1 1 calc R U
N7 N 0.2039(2) 0.2805(6) 0.1504(2) 0.0667(17) Uani 1 1 d . .
C76 C 0.2271(2) 0.1968(7) 0.1383(2) 0.0463(15) Uani 1 1 d . .
C77 C 0.2561(2) 0.0886(6) 0.1241(2) 0.0520(17) Uani 1 1 d . .
H77A H 0.2923 0.1008 0.1333 0.078 Uiso 1 1 calc R U
H77B H 0.2524 0.0757 0.0875 0.078 Uiso 1 1 calc R U
H77C H 0.2431 0.0162 0.1419 0.078 Uiso 1 1 calc R U
N8 N 0.0671(2) 0.8926(6) 0.3242(2) 0.0605(16) Uani 1 1 d . .
C78 C 0.1035(2) 0.9200(5) 0.34636(19) 0.0367(12) Uani 1 1 d . .
C79 C 0.1492(2) 0.9560(6) 0.3750(2) 0.0471(15) Uani 1 1 d . .
H79A H 0.1398 1.0113 0.4025 0.071 Uiso 1 1 calc R U
H79B H 0.1726 0.9987 0.3526 0.071 Uiso 1 1 calc R U
H79C H 0.1660 0.8824 0.3891 0.071 Uiso 1 1 calc R U

loop_
_atom_site_aniso_label
_atom_site_aniso_U_11
_atom_site_aniso_U_22
_atom_site_aniso_U_33
_atom_site_aniso_U_23
_atom_site_aniso_U_13
_atom_site_aniso_U_12
V1 0.0202(4) 0.0266(4) 0.0210(4) -0.0004(3) -0.0046(3) 0.0008(3)
O1 0.0227(17) 0.043(2) 0.0265(17) 0.0004(15) -0.0021(13) 0.0068(16)
O2 0.0343(19) 0.0318(19) 0.0246(16) -0.0035(14) -0.0062(14) -0.0008(16)
O3 0.0171(15) 0.0319(18) 0.0232(15) 0.0027(13) -0.0031(12) 0.0071(14)
C1 0.020(2) 0.022(2) 0.023(2) -0.0009(17) -0.0019(17) 0.0018(18)
C2 0.017(2) 0.021(2) 0.024(2) 0.0016(17) -0.0068(16) 0.0006(18)
C3 0.023(2) 0.023(2) 0.0190(19) 0.0020(17) -0.0045(16) -0.0026(19)
C4 0.022(2) 0.020(2) 0.023(2) 0.0017(17) -0.0034(17) 0.0012(19)
C5 0.021(2) 0.027(2) 0.022(2) 0.0016(18) -0.0045(16) 0.001(2)
C6 0.022(2) 0.024(2) 0.0192(19) 0.0006(17) -0.0042(16) 0.0005(19)
C7 0.020(2) 0.025(2) 0.026(2) 0.0022(18) -0.0054(17) -0.0001(19)
C8 0.024(2) 0.041(3) 0.032(2) 0.009(2) -0.0072(19) -0.008(2)
C9 0.031(3) 0.039(3) 0.030(2) 0.009(2) -0.005(2) 0.006(2)
C10 0.024(2) 0.042(3) 0.025(2) 0.003(2) -0.0048(19) 0.001(2)
C11 0.024(2) 0.028(3) 0.023(2) 0.0034(18) -0.0028(17) 0.004(2)
C12 0.032(3) 0.029(3) 0.030(2) -0.002(2) -0.004(2) 0.003(2)
C13 0.028(2) 0.028(3) 0.028(2) 0.001(2) -0.0038(19) 0.005(2)
C14 0.026(2) 0.030(3) 0.029(2) 0.001(2) -0.0037(19) 0.004(2)
C15 0.021(2) 0.023(2) 0.025(2) 0.0006(18) -0.0043(17) 0.0011(19)
N1 0.0227(19) 0.0215(19) 0.0198(17) 0.0011(14) -0.0033(14) 0.0039(16)
C16 0.025(2) 0.017(2) 0.0167(19) -0.0005(15) -0.0035(16) 0.0035(18)
C17 0.024(2) 0.020(2) 0.028(2) 0.0021(18) -0.0047(18) 0.0024(19)
C18 0.025(2) 0.021(2) 0.027(2) -0.0037(18) -0.0073(18) 0.0033(19)
C19 0.025(2) 0.021(2) 0.022(2) -0.0004(17) -0.0079(17) 0.0066(19)
C20 0.026(2) 0.019(2) 0.026(2) -0.0005(17) -0.0067(18) 0.0051(19)
C21 0.021(2) 0.019(2) 0.023(2) 0.0042(17) -0.0034(17) 0.0032(18)
N2 0.0173(17) 0.0209(19) 0.0216(17) -0.0023(14) -0.0022(13) 0.0024(15)
C22 0.022(2) 0.024(2) 0.024(2) 0.0009(18) -0.0035(17) 0.0025(19)
C23 0.025(2) 0.031(3) 0.023(2) 0.0014(19) 0.0022(17) 0.003(2)
C24 0.032(3) 0.024(2) 0.022(2) 0.0002(18) -0.0004(18) 0.007(2)
C25 0.024(2) 0.035(3) 0.026(2) 0.003(2) 0.0002(19) 0.000(2)
V2 0.0228(4) 0.0219(4) 0.0188(3) -0.0005(3) -0.0045(3) -0.0001(3)
O4 0.0269(17) 0.0246(17) 0.0259(16) 0.0017(13) -0.0031(13) -0.0017(14)
O5 0.0280(17) 0.0273(18) 0.0221(15) -0.0035(13) -0.0019(13) 0.0030(15)
O6 0.0261(17) 0.0273(17) 0.0184(15) 0.0041(13) -0.0041(12) -0.0051(14)
C26 0.023(2) 0.018(2) 0.0180(19) -0.0024(16) -0.0027(16) 0.0028(18)
C27 0.023(2) 0.018(2) 0.020(2) -0.0017(16) -0.0008(16) 0.0049(18)
C28 0.022(2) 0.026(2) 0.022(2) -0.0005(18) -0.0002(17) 0.0014(19)
C29 0.021(2) 0.024(2) 0.023(2) -0.0008(18) -0.0048(17) 0.0000(19)
C30 0.024(2) 0.024(2) 0.021(2) 0.0009(17) -0.0015(17) 0.0041(19)
C31 0.019(2) 0.019(2) 0.0194(19) 0.0002(16) -0.0034(16) 0.0026(18)
C32 0.029(2) 0.023(2) 0.0186(19) 0.0009(17) 0.0006(17) 0.003(2)
C33 0.034(3) 0.033(3) 0.021(2) 0.0064(19) -0.0035(19) 0.003(2)
C34 0.045(3) 0.033(3) 0.022(2) -0.005(2) 0.004(2) 0.007(2)
C35 0.029(3) 0.042(3) 0.020(2) 0.003(2) 0.0048(18) -0.004(2)
C36 0.021(2) 0.038(3) 0.024(2) -0.001(2) -0.0026(18) -0.003(2)
C37 0.021(2) 0.076(4) 0.034(3) -0.006(3) -0.003(2) 0.013(3)
C38 0.035(3) 0.050(4) 0.034(3) -0.003(2) -0.008(2) -0.010(3)
C39 0.033(3) 0.049(3) 0.021(2) -0.001(2) -0.011(2) -0.004(2)
C40 0.023(2) 0.024(2) 0.021(2) 0.0031(17) -0.0016(16) 0.0027(19)
N3 0.0216(18) 0.0209(19) 0.0209(17) 0.0038(15) 0.0000(14) -0.0013(16)
C41 0.023(2) 0.019(2) 0.024(2) 0.0004(17) -0.0015(17) 0.0010(18)
C42 0.026(2) 0.023(2) 0.023(2) 0.0024(18) -0.0045(18) -0.001(2)
C43 0.028(3) 0.030(3) 0.027(2) 0.005(2) 0.0027(19) 0.004(2)
C44 0.022(2) 0.023(2) 0.033(2) 0.0084(19) 0.0016(19) 0.0019(19)
C45 0.024(2) 0.018(2) 0.031(2) 0.0064(18) -0.0017(19) 0.0006(19)
C46 0.022(2) 0.017(2) 0.025(2) 0.0011(17) -0.0034(17) 0.0047(18)
N4 0.0240(19) 0.0189(19) 0.0243(19) -0.0011(15) -0.0072(15) 0.0016(16)
C47 0.023(2) 0.021(2) 0.027(2) 0.0007(18) -0.0061(18) 0.0029(19)
C48 0.020(2) 0.025(2) 0.033(3) 0.000(2) -0.0045(19) 0.004(2)
C49 0.023(2) 0.021(2) 0.034(2) 0.0028(19) -0.0030(19) 0.0026(19)
C50 0.028(3) 0.036(3) 0.029(2) -0.001(2) -0.010(2) -0.002(2)
V3 0.0203(4) 0.0252(4) 0.0172(3) -0.0011(3) -0.0032(3) 0.0000(3)
O7 0.0328(18) 0.0288(18) 0.0212(15) -0.0083(13) -0.0027(13) 0.0003(15)
O8 0.0246(16) 0.0321(18) 0.0200(15) 0.0029(13) -0.0049(12) 0.0035(15)
O9 0.0193(15) 0.0333(19) 0.0211(15) 0.0016(13) -0.0011(12) 0.0032(14)
C51 0.020(2) 0.024(2) 0.023(2) 0.0044(18) -0.0032(17) -0.0029(19)
C52 0.023(2) 0.020(2) 0.022(2) 0.0025(17) -0.0009(17) -0.0030(18)
C53 0.027(2) 0.028(2) 0.0177(19) 0.0025(17) 0.0008(17) -0.006(2)
C54 0.023(2) 0.028(2) 0.0195(19) -0.0003(18) -0.0005(16) -0.001(2)
C55 0.023(2) 0.027(2) 0.024(2) -0.0004(19) -0.0022(17) 0.000(2)
C56 0.022(2) 0.025(2) 0.020(2) 0.0007(17) -0.0035(16) 0.0015(19)
C57 0.025(2) 0.029(3) 0.021(2) 0.0047(18) -0.0014(17) 0.001(2)
C58 0.027(2) 0.030(3) 0.029(2) -0.002(2) -0.0084(19) -0.003(2)
C59 0.031(3) 0.025(2) 0.026(2) 0.0062(19) -0.0033(19) -0.001(2)
C60 0.032(3) 0.044(3) 0.024(2) 0.004(2) -0.007(2) 0.001(2)
C61 0.020(2) 0.026(2) 0.024(2) 0.0014(18) -0.0003(17) 0.0022(19)
C62 0.033(3) 0.030(3) 0.029(2) 0.001(2) 0.003(2) -0.002(2)
C63 0.034(3) 0.031(3) 0.037(3) 0.004(2) 0.000(2) -0.003(2)
C64 0.022(2) 0.038(3) 0.032(2) 0.002(2) -0.0002(19) 0.002(2)
C65 0.021(2) 0.029(3) 0.020(2) 0.0030(18) -0.0021(16) -0.0026(19)
N5 0.0200(18) 0.0222(19) 0.0190(17) -0.0009(14) -0.0025(14) 0.0010(16)
C66 0.019(2) 0.020(2) 0.0171(19) 0.0038(16) 0.0002(15) 0.0025(18)
C67 0.018(2) 0.022(2) 0.021(2) -0.0004(17) -0.0018(16) -0.0001(18)
C68 0.027(2) 0.020(2) 0.024(2) 0.0011(17) -0.0034(18) 0.0036(19)
C69 0.028(2) 0.022(2) 0.019(2) -0.0017(17) -0.0037(17) 0.0014(19)
C70 0.025(2) 0.019(2) 0.0185(19) 0.0016(16) -0.0026(16) 0.0034(19)
C71 0.025(2) 0.016(2) 0.021(2) -0.0001(16) -0.0042(16) -0.0003(18)
N6 0.0173(17) 0.0154(18) 0.0220(17) -0.0022(14) -0.0016(14) 0.0000(14)
C72 0.024(2) 0.017(2) 0.026(2) -0.0046(17) -0.0033(18) 0.0039(18)
C73 0.025(2) 0.019(2) 0.024(2) -0.0014(17) 0.0014(18) 0.0009(19)
C74 0.029(2) 0.019(2) 0.022(2) 0.0024(17) 0.0010(17) 0.0008(19)
C75 0.022(2) 0.028(2) 0.025(2) 0.0019(19) -0.0036(17) -0.004(2)
N7 0.066(4) 0.072(4) 0.060(4) -0.025(3) -0.022(3) 0.013(3)
C76 0.040(3) 0.066(4) 0.032(3) -0.010(3) -0.008(2) -0.003(3)
C77 0.050(4) 0.078(5) 0.028(3) -0.001(3) 0.005(3) 0.007(4)
N8 0.043(3) 0.093(5) 0.046(3) 0.013(3) -0.009(2) -0.010(3)
C78 0.034(3) 0.047(3) 0.029(3) 0.007(2) 0.000(2) -0.002(3)
C79 0.056(4) 0.044(4) 0.041(3) 0.005(3) -0.012(3) -0.007(3)

loop_
_atom_type_symbol
_atom_type_description
_atom_type_scat_dispersion_real
_atom_type_scat_dispersion_imag
_atom_type_scat_source
C C 0.0033 0.0016 'International Tables Vol C Tables 4.2.6.8 and 6.1.1.4'
H H 0.0000 0.0000 'International Tables Vol C Tables 4.2.6.8 and 6.1.1.4'
N N 0.0061 0.0033 'International Tables Vol C Tables 4.2.6.8 and 6.1.1.4'
O O 0.0106 0.0060 'International Tables Vol C Tables 4.2.6.8 and 6.1.1.4'
V V 0.3005 0.5294 'International Tables Vol C Tables 4.2.6.8 and 6.1.1.4'

loop_
_geom_angle_atom_site_label_1
_geom_angle_atom_site_label_2
_geom_angle_atom_site_label_3
_geom_angle
O1 V1 O2 110.12(18)
O1 V1 O3 96.32(15)
O2 V1 O3 103.74(16)
O1 V1 N1 134.65(17)
O2 V1 N1 114.37(16)
O3 V1 N1 81.61(14)
O1 V1 N2 90.92(15)
O2 V1 N2 98.24(15)
O3 V1 N2 152.78(14)
N1 V1 N2 74.75(14)
C1 O3 V1 128.3(3)
O3 C1 C6 120.3(4)
O3 C1 C2 119.3(4)
C6 C1 C2 120.3(4)
C3 C2 C1 116.4(4)
C3 C2 C7 122.3(4)
C1 C2 C7 121.3(4)
C2 C3 C4 125.0(4)
C2 C3 H3 117.5
C4 C3 H3 117.5
C5 C4 C3 117.1(4)
C5 C4 C11 123.3(4)
C3 C4 C11 119.6(4)
C4 C5 C6 121.4(4)
C4 C5 H5 119.3
C6 C5 H5 119.3
C1 C6 C5 119.5(4)
C1 C6 C15 121.0(4)
C5 C6 C15 119.4(4)
C2 C7 C8 110.3(4)
C2 C7 C10 112.0(4)
C8 C7 C10 107.7(4)
C2 C7 C9 109.1(4)
C8 C7 C9 109.9(4)
C10 C7 C9 107.8(4)
C7 C8 H8A 109.5
C7 C8 H8B 109.5
H8A C8 H8B 109.5
C7 C8 H8C 109.5
H8A C8 H8C 109.5
H8B C8 H8C 109.5
C7 C9 H9A 109.5
C7 C9 H9B 109.5
H9A C9 H9B 109.5
C7 C9 H9C 109.5
H9A C9 H9C 109.5
H9B C9 H9C 109.5
C7 C10 H10A 109.5
C7 C10 H10B 109.5
H10A C10 H10B 109.5
C7 C10 H10C 109.5
H10A C10 H10C 109.5
H10B C10 H10C 109.5
C13 C11 C12 108.6(4)
C13 C11 C14 109.3(4)
C12 C11 C14 108.3(4)
C13 C11 C4 110.2(4)
C12 C11 C4 108.2(4)
C14 C11 C4 112.2(4)
C11 C12 H12A 109.5
C11 C12 H12B 109.5
H12A C12 H12B 109.5
C11 C12 H12C 109.5
H12A C12 H12C 109.5
H12B C12 H12C 109.5
C11 C13 H13A 109.5
C11 C13 H13B 109.5
H13A C13 H13B 109.5
C11 C13 H13C 109.5
H13A C13 H13C 109.5
H13B C13 H13C 109.5
C11 C14 H14A 109.5
C11 C14 H14B 109.5
H14A C14 H14B 109.5
C11 C14 H14C 109.5
H14A C14 H14C 109.5
H14B C14 H14C 109.5
N1 C15 C6 125.9(4)
N1 C15 H15 117.1
C6 C15 H15 117.1
C15 N1 C16 120.3(4)
C15 N1 V1 121.5(3)
C16 N1 V1 116.9(3)
C17 C16 N1 126.7(4)
C17 C16 C21 119.8(4)
N1 C16 C21 113.4(4)
C16 C17 C18 120.4(4)
C16 C17 H17 119.8
C18 C17 H17 119.8
C19 C18 C17 120.6(4)
C19 C18 H18 119.7
C17 C18 H18 119.7
C18 C19 C20 120.0(4)
C18 C19 H19 120.0
C20 C19 H19 120.0
C21 C20 C19 119.4(4)
C21 C20 C24 116.4(4)
C19 C20 C24 124.2(4)
N2 C21 C20 123.7(4)
N2 C21 C16 116.8(4)
C20 C21 C16 119.5(4)
C22 N2 C21 118.4(4)
C22 N2 V1 125.0(3)
C21 N2 V1 116.3(3)
N2 C22 C23 120.8(4)
N2 C22 C25 119.7(4)
C23 C22 C25 119.5(4)
C24 C23 C22 121.2(4)
C24 C23 H23 119.4
C22 C23 H23 119.4
C23 C24 C20 119.6(4)
C23 C24 H24 120.2
C20 C24 H24 120.2
C22 C25 H25A 109.5
C22 C25 H25B 109.5
H25A C25 H25B 109.5
C22 C25 H25C 109.5
H25A C25 H25C 109.5
H25B C25 H25C 109.5
O4 V2 O5 109.45(17)
O4 V2 O6 96.27(15)
O5 V2 O6 104.40(16)
O4 V2 N4 90.71(16)
O5 V2 N4 95.29(16)
O6 V2 N4 155.47(14)
O4 V2 N3 134.52(16)
O5 V2 N3 114.81(15)
O6 V2 N3 82.77(13)
N4 V2 N3 75.66(14)
C26 O6 V2 138.0(3)
O6 C26 C31 121.1(4)
O6 C26 C27 119.8(4)
C31 C26 C27 119.1(4)
C28 C27 C26 116.8(4)
C28 C27 C32 122.7(4)
C26 C27 C32 120.5(4)
C27 C28 C29 125.5(4)
C27 C28 H28 117.3
C29 C28 H28 117.3
C30 C29 C28 116.5(4)
C30 C29 C36 123.4(4)
C28 C29 C36 120.1(4)
C29 C30 C31 121.3(4)
C29 C30 H30 119.4
C31 C30 H30 119.4
C26 C31 C30 120.8(4)
C26 C31 C40 122.0(4)
C30 C31 C40 117.2(4)
C34 C32 C35 108.1(4)
C34 C32 C33 110.0(4)
C35 C32 C33 107.4(4)
C34 C32 C27 109.6(4)
C35 C32 C27 111.9(4)
C33 C32 C27 109.7(4)
C32 C33 H33A 109.5
C32 C33 H33B 109.5
H33A C33 H33B 109.5
C32 C33 H33C 109.5
H33A C33 H33C 109.5
H33B C33 H33C 109.5
C32 C34 H34A 109.5
C32 C34 H34B 109.5
H34A C34 H34B 109.5
C32 C34 H34C 109.5
H34A C34 H34C 109.5
H34B C34 H34C 109.5
C32 C35 H35A 109.5
C32 C35 H35B 109.5
H35A C35 H35B 109.5
C32 C35 H35C 109.5
H35A C35 H35C 109.5
H35B C35 H35C 109.5
C37 C36 C39 108.8(4)
C37 C36 C29 109.6(4)
C39 C36 C29 111.7(4)
C37 C36 C38 109.7(4)
C39 C36 C38 108.2(4)
C29 C36 C38 108.8(4)
C36 C37 H37A 109.5
C36 C37 H37B 109.5
H37A C37 H37B 109.5
C36 C37 H37C 109.5
H37A C37 H37C 109.5
H37B C37 H37C 109.5
C36 C38 H38A 109.5
C36 C38 H38B 109.5
H38A C38 H38B 109.5
C36 C38 H38C 109.5
H38A C38 H38C 109.5
H38B C38 H38C 109.5
C36 C39 H39A 109.5
C36 C39 H39B 109.5
H39A C39 H39B 109.5
C36 C39 H39C 109.5
H39A C39 H39C 109.5
H39B C39 H39C 109.5
N3 C40 C31 126.2(4)
N3 C40 H40 116.9
C31 C40 H40 116.9
C40 N3 C41 117.6(4)
C40 N3 V2 126.0(3)
C41 N3 V2 116.3(3)
C42 C41 C46 119.4(4)
C42 C41 N3 126.7(4)
C46 C41 N3 113.9(4)
C41 C42 C43 120.8(4)
C41 C42 H42 119.6
C43 C42 H42 119.6
C44 C43 C42 120.8(4)
C44 C43 H43 119.6
C42 C43 H43 119.6
C43 C44 C45 120.2(4)
C43 C44 H44 119.9
C45 C44 H44 119.9
C49 C45 C46 117.0(4)
C49 C45 C44 123.8(4)
C46 C45 C44 119.2(4)
N4 C46 C45 123.0(4)
N4 C46 C41 117.3(4)
C45 C46 C41 119.6(4)
C47 N4 C46 118.2(4)
C47 N4 V2 125.0(3)
C46 N4 V2 116.7(3)
N4 C47 C48 121.2(4)
N4 C47 C50 119.5(4)
C48 C47 C50 119.4(4)
C49 C48 C47 120.9(4)
C49 C48 H48 119.5
C47 C48 H48 119.5
C48 C49 C45 119.7(5)
C48 C49 H49 120.2
C45 C49 H49 120.2
C47 C50 H50A 109.5
C47 C50 H50B 109.5
H50A C50 H50B 109.5
C47 C50 H50C 109.5
H50A C50 H50C 109.5
H50B C50 H50C 109.5
O7 V3 O8 110.23(17)
O7 V3 O9 103.23(15)
O8 V3 O9 97.25(15)
O7 V3 N5 115.64(15)
O8 V3 N5 132.95(16)
O9 V3 N5 82.38(14)
O7 V3 N6 94.55(15)
O8 V3 N6 92.12(14)
O9 V3 N6 155.52(14)
N5 V3 N6 74.74(14)
C51 O9 V3 132.8(3)
O9 C51 C56 121.0(4)
O9 C51 C52 120.4(4)
C56 C51 C52 118.6(4)
C53 C52 C51 117.4(4)
C53 C52 C57 122.1(4)
C51 C52 C57 120.5(4)
C52 C53 C54 125.3(4)
C52 C53 H53 117.3
C54 C53 H53 117.3
C55 C54 C53 116.7(4)
C55 C54 C61 123.5(4)
C53 C54 C61 119.7(4)
C54 C55 C56 120.7(4)
C54 C55 H55 119.6
C56 C55 H55 119.6
C51 C56 C55 121.2(4)
C51 C56 C65 121.3(4)
C55 C56 C65 117.3(4)
C58 C57 C52 108.9(4)
C58 C57 C59 111.1(4)
C52 C57 C59 110.3(4)
C58 C57 C60 106.8(4)
C52 C57 C60 112.3(4)
C59 C57 C60 107.5(4)
C57 C58 H58A 109.5
C57 C58 H58B 109.5
H58A C58 H58B 109.5
C57 C58 H58C 109.5
H58A C58 H58C 109.5
H58B C58 H58C 109.5
C57 C59 H59A 109.5
C57 C59 H59B 109.5
H59A C59 H59B 109.5
C57 C59 H59C 109.5
H59A C59 H59C 109.5
H59B C59 H59C 109.5
C57 C60 H60A 109.5
C57 C60 H60B 109.5
H60A C60 H60B 109.5
C57 C60 H60C 109.5
H60A C60 H60C 109.5
H60B C60 H60C 109.5
C54 C61 C64 112.2(4)
C54 C61 C62 109.6(4)
C64 C61 C62 108.3(4)
C54 C61 C63 109.3(4)
C64 C61 C63 108.4(4)
C62 C61 C63 109.0(4)
C61 C62 H62A 109.5
C61 C62 H62B 109.5
H62A C62 H62B 109.5
C61 C62 H62C 109.5
H62A C62 H62C 109.5
H62B C62 H62C 109.5
C61 C63 H63A 109.5
C61 C63 H63B 109.5
H63A C63 H63B 109.5
C61 C63 H63C 109.5
H63A C63 H63C 109.5
H63B C63 H63C 109.5
C61 C64 H64A 109.5
C61 C64 H64B 109.5
H64A C64 H64B 109.5
C61 C64 H64C 109.5
H64A C64 H64C 109.5
H64B C64 H64C 109.5
N5 C65 C56 125.8(4)
N5 C65 H65 117.1
C56 C65 H65 117.1
C65 N5 C66 118.2(4)
C65 N5 V3 123.6(3)
C66 N5 V3 117.1(3)
C67 C66 C71 119.9(4)
C67 C66 N5 126.4(4)
C71 C66 N5 113.8(4)
C66 C67 C68 120.0(4)
C66 C67 H67 120.0
C68 C67 H67 120.0
C69 C68 C67 121.1(4)
C69 C68 H68 119.4
C67 C68 H68 119.4
C68 C69 C70 119.7(4)
C68 C69 H69 120.2
C70 C69 H69 120.2
C71 C70 C69 119.3(4)
C71 C70 C74 116.6(4)
C69 C70 C74 124.1(4)
N6 C71 C66 116.8(4)
N6 C71 C70 123.4(4)
C66 C71 C70 119.9(4)
C72 N6 C71 118.3(4)
C72 N6 V3 125.4(3)
C71 N6 V3 116.3(3)
N6 C72 C73 121.1(4)
N6 C72 C75 119.3(4)
C73 C72 C75 119.6(4)
C74 C73 C72 120.6(4)
C74 C73 H73 119.7
C72 C73 H73 119.7
C73 C74 C70 119.9(4)
C73 C74 H74 120.1
C70 C74 H74 120.1
C72 C75 H75A 109.5
C72 C75 H75B 109.5
H75A C75 H75B 109.5
C72 C75 H75C 109.5
H75A C75 H75C 109.5
H75B C75 H75C 109.5
N7 C76 C77 178.5(7)
C76 C77 H77A 109.5
C76 C77 H77B 109.5
H77A C77 H77B 109.5
C76 C77 H77C 109.5
H77A C77 H77C 109.5
H77B C77 H77C 109.5
N8 C78 C79 179.1(7)
C78 C79 H79A 109.5
C78 C79 H79B 109.5
H79A C79 H79B 109.5
C78 C79 H79C 109.5
H79A C79 H79C 109.5
H79B C79 H79C 109.5

loop_
_geom_bond_atom_site_label_1
_geom_bond_atom_site_label_2
_geom_bond_distance
V1 O1 1.623(3)
V1 O2 1.629(4)
V1 O3 1.914(3)
V1 N1 2.139(4)
V1 N2 2.165(4)
O3 C1 1.329(5)
C1 C6 1.413(6)
C1 C2 1.424(6)
C2 C3 1.389(6)
C2 C7 1.535(6)
C3 C4 1.409(6)
C3 H3 0.9500
C4 C5 1.373(6)
C4 C11 1.543(6)
C5 C6 1.420(6)
C5 H5 0.9500
C6 C15 1.426(6)
C7 C8 1.536(6)
C7 C10 1.537(6)
C7 C9 1.548(7)
C8 H8A 0.9800
C8 H8B 0.9800
C8 H8C 0.9800
C9 H9A 0.9800
C9 H9B 0.9800
C9 H9C 0.9800
C10 H10A 0.9800
C10 H10B 0.9800
C10 H10C 0.9800
C11 C13 1.537(6)
C11 C12 1.537(7)
C11 C14 1.538(6)
C12 H12A 0.9800
C12 H12B 0.9800
C12 H12C 0.9800
C13 H13A 0.9800
C13 H13B 0.9800
C13 H13C 0.9800
C14 H14A 0.9800
C14 H14B 0.9800
C14 H14C 0.9800
C15 N1 1.301(5)
C15 H15 0.9500
N1 C16 1.423(5)
C16 C17 1.366(6)
C16 C21 1.425(6)
C17 C18 1.417(6)
C17 H17 0.9500
C18 C19 1.372(6)
C18 H18 0.9500
C19 C20 1.413(6)
C19 H19 0.9500
C20 C21 1.410(6)
C20 C24 1.422(6)
C21 N2 1.375(5)
N2 C22 1.335(5)
C22 C23 1.424(6)
C22 C25 1.504(6)
C23 C24 1.351(6)
C23 H23 0.9500
C24 H24 0.9500
C25 H25A 0.9800
C25 H25B 0.9800
C25 H25C 0.9800
V2 O4 1.627(3)
V2 O5 1.629(3)
V2 O6 1.911(3)
V2 N4 2.145(4)
V2 N3 2.147(4)
O6 C26 1.314(5)
C26 C31 1.410(6)
C26 C27 1.428(6)
C27 C28 1.384(6)
C27 C32 1.546(6)
C28 C29 1.409(6)
C28 H28 0.9500
C29 C30 1.378(6)
C29 C36 1.533(6)
C30 C31 1.412(6)
C30 H30 0.9500
C31 C40 1.420(6)
C32 C34 1.537(6)
C32 C35 1.539(6)
C32 C33 1.545(6)
C33 H33A 0.9800
C33 H33B 0.9800
C33 H33C 0.9800
C34 H34A 0.9800
C34 H34B 0.9800
C34 H34C 0.9800
C35 H35A 0.9800
C35 H35B 0.9800
C35 H35C 0.9800
C36 C37 1.522(7)
C36 C39 1.525(6)
C36 C38 1.552(7)
C37 H37A 0.9800
C37 H37B 0.9800
C37 H37C 0.9800
C38 H38A 0.9800
C38 H38B 0.9800
C38 H38C 0.9800
C39 H39A 0.9800
C39 H39B 0.9800
C39 H39C 0.9800
C40 N3 1.311(5)
C40 H40 0.9500
N3 C41 1.431(5)
C41 C42 1.380(6)
C41 C46 1.419(6)
C42 C43 1.410(6)
C42 H42 0.9500
C43 C44 1.363(6)
C43 H43 0.9500
C44 C45 1.419(6)
C44 H44 0.9500
C45 C49 1.406(6)
C45 C46 1.419(6)
C46 N4 1.375(5)
N4 C47 1.347(5)
C47 C48 1.410(6)
C47 C50 1.497(6)
C48 C49 1.364(6)
C48 H48 0.9500
C49 H49 0.9500
C50 H50A 0.9800
C50 H50B 0.9800
C50 H50C 0.9800
V3 O7 1.627(3)
V3 O8 1.630(3)
V3 O9 1.916(3)
V3 N5 2.132(4)
V3 N6 2.162(4)
O9 C51 1.321(5)
C51 C56 1.416(6)
C51 C52 1.430(6)
C52 C53 1.381(6)
C52 C57 1.533(6)
C53 C54 1.414(6)
C53 H53 0.9500
C54 C55 1.381(6)
C54 C61 1.529(6)
C55 C56 1.421(6)
C55 H55 0.9500
C56 C65 1.426(6)
C57 C58 1.530(6)
C57 C59 1.537(6)
C57 C60 1.539(6)
C58 H58A 0.9800
C58 H58B 0.9800
C58 H58C 0.9800
C59 H59A 0.9800
C59 H59B 0.9800
C59 H59C 0.9800
C60 H60A 0.9800
C60 H60B 0.9800
C60 H60C 0.9800
C61 C64 1.531(6)
C61 C62 1.539(6)
C61 C63 1.548(6)
C62 H62A 0.9800
C62 H62B 0.9800
C62 H62C 0.9800
C63 H63A 0.9800
C63 H63B 0.9800
C63 H63C 0.9800
C64 H64A 0.9800
C64 H64B 0.9800
C64 H64C 0.9800
C65 N5 1.312(5)
C65 H65 0.9500
N5 C66 1.419(5)
C66 C67 1.374(6)
C66 C71 1.409(6)
C67 C68 1.413(6)
C67 H67 0.9500
C68 C69 1.367(6)
C68 H68 0.9500
C69 C70 1.416(6)
C69 H69 0.9500
C70 C71 1.412(6)
C70 C74 1.421(6)
C71 N6 1.381(5)
N6 C72 1.349(5)
C72 C73 1.417(6)
C72 C75 1.510(6)
C73 C74 1.367(6)
C73 H73 0.9500
C74 H74 0.9500
C75 H75A 0.9800
C75 H75B 0.9800
C75 H75C 0.9800
N7 C76 1.142(8)
C76 C77 1.453(9)
C77 H77A 0.9800
C77 H77B 0.9800
C77 H77C 0.9800
N8 C78 1.142(7)
C78 C79 1.449(7)
C79 H79A 0.9800
C79 H79B 0.9800
C79 H79C 0.9800

loop_
_geom_torsion_atom_site_label_1
_geom_torsion_atom_site_label_2
_geom_torsion_atom_site_label_3
_geom_torsion_atom_site_label_4
_geom_torsion
V1 O3 C1 C6 -36.7(6)
V1 O3 C1 C2 144.5(3)
O3 C1 C2 C3 -175.5(4)
C6 C1 C2 C3 5.8(6)
O3 C1 C2 C7 3.7(7)
C6 C1 C2 C7 -175.1(4)
C1 C2 C3 C4 -1.5(7)
C7 C2 C3 C4 179.3(4)
C2 C3 C4 C5 -3.5(7)
C2 C3 C4 C11 174.9(4)
C3 C4 C5 C6 4.3(7)
C11 C4 C5 C6 -174.0(4)
O3 C1 C6 C5 176.2(4)
C2 C1 C6 C5 -5.1(7)
O3 C1 C6 C15 -6.3(7)
C2 C1 C6 C15 172.4(4)
C4 C5 C6 C1 -0.2(7)
C4 C5 C6 C15 -177.7(4)
C3 C2 C7 C8 118.6(5)
C1 C2 C7 C8 -60.5(6)
C3 C2 C7 C10 -1.3(6)
C1 C2 C7 C10 179.6(4)
C3 C2 C7 C9 -120.5(5)
C1 C2 C7 C9 60.4(5)
C5 C4 C11 C13 -124.1(5)
C3 C4 C11 C13 57.5(5)
C5 C4 C11 C12 117.3(5)
C3 C4 C11 C12 -61.1(5)
C5 C4 C11 C14 -2.1(6)
C3 C4 C11 C14 179.5(4)
C1 C6 C15 N1 12.8(7)
C5 C6 C15 N1 -169.7(4)
C6 C15 N1 C16 -175.6(4)
C6 C15 N1 V1 17.6(6)
C15 N1 C16 C17 26.4(7)
V1 N1 C16 C17 -166.2(4)
C15 N1 C16 C21 -155.4(4)
V1 N1 C16 C21 12.0(5)
N1 C16 C17 C18 -177.7(4)
C21 C16 C17 C18 4.2(6)
C16 C17 C18 C19 -0.2(7)
C17 C18 C19 C20 -2.5(7)
C18 C19 C20 C21 1.0(6)
C18 C19 C20 C24 -177.3(4)
C19 C20 C21 N2 -178.1(4)
C24 C20 C21 N2 0.4(6)
C19 C20 C21 C16 3.1(6)
C24 C20 C21 C16 -178.5(4)
C17 C16 C21 N2 175.4(4)
N1 C16 C21 N2 -2.9(6)
C17 C16 C21 C20 -5.7(6)
N1 C16 C21 C20 176.0(4)
C20 C21 N2 C22 -0.6(6)
C16 C21 N2 C22 178.3(4)
C20 C21 N2 V1 173.8(3)
C16 C21 N2 V1 -7.3(5)
C21 N2 C22 C23 0.8(6)
V1 N2 C22 C23 -173.2(3)
C21 N2 C22 C25 -179.3(4)
V1 N2 C22 C25 6.7(6)
N2 C22 C23 C24 -0.7(7)
C25 C22 C23 C24 179.4(4)
C22 C23 C24 C20 0.4(7)
C21 C20 C24 C23 -0.3(7)
C19 C20 C24 C23 178.1(4)
V2 O6 C26 C31 -13.7(7)
V2 O6 C26 C27 167.5(3)
O6 C26 C27 C28 -178.1(4)
C31 C26 C27 C28 3.1(6)
O6 C26 C27 C32 1.0(6)
C31 C26 C27 C32 -177.8(4)
C26 C27 C28 C29 -0.7(7)
C32 C27 C28 C29 -179.8(4)
C27 C28 C29 C30 -1.6(7)
C27 C28 C29 C36 179.3(4)
C28 C29 C30 C31 1.4(7)
C36 C29 C30 C31 -179.4(4)
O6 C26 C31 C30 177.9(4)
C27 C26 C31 C30 -3.3(6)
O6 C26 C31 C40 -4.0(7)
C27 C26 C31 C40 174.7(4)
C29 C30 C31 C26 1.0(7)
C29 C30 C31 C40 -177.2(4)
C28 C27 C32 C34 116.4(5)
C26 C27 C32 C34 -62.7(5)
C28 C27 C32 C35 -3.6(6)
C26 C27 C32 C35 177.4(4)
C28 C27 C32 C33 -122.7(5)
C26 C27 C32 C33 58.2(5)
C30 C29 C36 C37 123.2(5)
C28 C29 C36 C37 -57.7(6)
C30 C29 C36 C39 2.6(7)
C28 C29 C36 C39 -178.3(4)
C30 C29 C36 C38 -116.8(5)
C28 C29 C36 C38 62.3(6)
C26 C31 C40 N3 2.2(7)
C30 C31 C40 N3 -179.7(4)
C31 C40 N3 C41 -172.1(4)
C31 C40 N3 V2 13.2(7)
C40 N3 C41 C42 7.8(7)
V2 N3 C41 C42 -177.0(4)
C40 N3 C41 C46 -174.3(4)
V2 N3 C41 C46 0.9(5)
C46 C41 C42 C43 -0.2(7)
N3 C41 C42 C43 177.6(4)
C41 C42 C43 C44 -0.3(7)
C42 C43 C44 C45 0.2(7)
C43 C44 C45 C49 -179.3(4)
C43 C44 C45 C46 0.5(7)
C49 C45 C46 N4 0.0(6)
C44 C45 C46 N4 -179.8(4)
C49 C45 C46 C41 178.8(4)
C44 C45 C46 C41 -1.0(6)
C42 C41 C46 N4 179.7(4)
N3 C41 C46 N4 1.6(6)
C42 C41 C46 C45 0.9(6)
N3 C41 C46 C45 -177.2(4)
C45 C46 N4 C47 -1.4(6)
C41 C46 N4 C47 179.8(4)
C45 C46 N4 V2 175.4(3)
C41 C46 N4 V2 -3.4(5)
C46 N4 C47 C48 1.6(6)
V2 N4 C47 C48 -174.9(3)
C46 N4 C47 C50 -178.6(4)
V2 N4 C47 C50 5.0(6)
N4 C47 C48 C49 -0.4(7)
C50 C47 C48 C49 179.7(4)
C47 C48 C49 C45 -1.0(7)
C46 C45 C49 C48 1.1(7)
C44 C45 C49 C48 -179.1(4)
V3 O9 C51 C56 28.0(7)
V3 O9 C51 C52 -154.1(3)
O9 C51 C52 C53 180.0(4)
C56 C51 C52 C53 -2.1(7)
O9 C51 C52 C57 2.0(7)
C56 C51 C52 C57 179.9(4)
C51 C52 C53 C54 0.9(7)
C57 C52 C53 C54 178.8(4)
C52 C53 C54 C55 0.3(7)
C52 C53 C54 C61 -178.8(4)
C53 C54 C55 C56 -0.2(7)
C61 C54 C55 C56 178.9(4)
O9 C51 C56 C55 -179.8(4)
C52 C51 C56 C55 2.3(7)
O9 C51 C56 C65 4.7(7)
C52 C51 C56 C65 -173.2(4)
C54 C55 C56 C51 -1.1(7)
C54 C55 C56 C65 174.5(4)
C53 C52 C57 C58 -114.8(5)
C51 C52 C57 C58 63.0(5)
C53 C52 C57 C59 123.0(5)
C51 C52 C57 C59 -59.1(5)
C53 C52 C57 C60 3.2(6)
C51 C52 C57 C60 -178.9(4)
C55 C54 C61 C64 3.7(7)
C53 C54 C61 C64 -177.3(4)
C55 C54 C61 C62 -116.7(5)
C53 C54 C61 C62 62.3(5)
C55 C54 C61 C63 124.0(5)
C53 C54 C61 C63 -57.0(6)
C51 C56 C65 N5 -6.1(8)
C55 C56 C65 N5 178.2(4)
C56 C65 N5 C66 173.9(4)
C56 C65 N5 V3 -19.1(7)
C65 N5 C66 C67 -23.6(7)
V3 N5 C66 C67 168.5(4)
C65 N5 C66 C71 155.7(4)
V3 N5 C66 C71 -12.2(5)
C71 C66 C67 C68 -3.2(6)
N5 C66 C67 C68 176.0(4)
C66 C67 C68 C69 -0.7(7)
C67 C68 C69 C70 2.9(7)
C68 C69 C70 C71 -1.1(6)
C68 C69 C70 C74 179.6(4)
C67 C66 C71 N6 -175.6(4)
N5 C66 C71 N6 5.1(6)
C67 C66 C71 C70 5.0(6)
N5 C66 C71 C70 -174.3(4)
C69 C70 C71 N6 177.8(4)
C74 C70 C71 N6 -2.9(6)
C69 C70 C71 C66 -2.8(6)
C74 C70 C71 C66 176.5(4)
C66 C71 N6 C72 -177.5(4)
C70 C71 N6 C72 2.0(6)
C66 C71 N6 V3 4.1(5)
C70 C71 N6 V3 -176.5(3)
C71 N6 C72 C73 0.6(6)
V3 N6 C72 C73 178.9(3)
C71 N6 C72 C75 179.8(4)
V3 N6 C72 C75 -1.9(6)
N6 C72 C73 C74 -2.3(7)
C75 C72 C73 C74 178.6(4)
C72 C73 C74 C70 1.2(7)
C71 C70 C74 C73 1.2(6)
C69 C70 C74 C73 -179.5(4)
